data_2021134
loop_
_publ_author_name
'Nisar, Madiha'
'Wong, Lawrence W.-Y.'
'Sung, Herman H.-Y.'
'Haynes, Richard K.'
'Williams, Ian D.'

_publ_section_title
;
 Cocrystals of the antimalarial drug 11-azaartemisinin with three alkenoic
 acids of 1:1 or 2:1 stoichiometry
;
_journal_coeditor_code LF3073
_journal_issue 6
_journal_name_full 'Acta Crystallographica Section C'
_journal_page_first
;
;
_journal_paper_doi 10.1107/S2053229618006320
_journal_volume 74
_journal_year 2018
_chemical_formula_iupac 'C15 H23 N O4, C4 H4 O4'
_chemical_formula_moiety 'C15 H23 N O4, C4 H4 O4'
_chemical_formula_sum 'C19 H27 N O8'
_chemical_formula_weight 397.41
_chemical_name_common
;
11-Azaartemisinin--maleic acid (1/1)
;
_chemical_name_systematic
'1,5,9-Trimethyl-14,15,16-trioxa-11-azatetracyclo[10.3.1.0^4,13^.0^8,13^]hexadecan-10-one--<i>cis</i>-butenedioic acid (1/1)'
_space_group_crystal_system orthorhombic
_space_group_IT_number 19
_space_group_name_Hall 'P 2ac 2ab'
_space_group_name_H-M_alt 'P 21 21 21'
_symmetry_space_group_name_Hall 'P 2ac 2ab'
_symmetry_space_group_name_H-M 'P 21 21 21'
_atom_sites_solution_hydrogens mixed
_atom_sites_solution_primary direct
_audit_creation_method
;
Olex2 1.2-beta
(compiled 2018.02.02 svn.r3481 for OlexSys, GUI svn.r5470)
;
_cell_angle_alpha 90
_cell_angle_beta 90
_cell_angle_gamma 90
_cell_formula_units_Z 4
_cell_length_a 9.62162(12)
_cell_length_b 10.40235(11)
_cell_length_c 19.6935(2)
_cell_measurement_reflns_used 8948
_cell_measurement_temperature 99.98(11)
_cell_measurement_theta_max 75.5700
_cell_measurement_theta_min 4.4810
_cell_volume 1971.07(4)
_computing_cell_refinement
;
CrysAlis PRO (Rigaku OD, 2015)
;
_computing_data_collection
;
CrysAlis PRO (Rigaku OD, 2015)
;
_computing_data_reduction
;
CrysAlis PRO (Rigaku OD, 2015)
;
_computing_molecular_graphics
;
OLEX2 (Dolomanov <i>et al.</i>,  2009)
;
_computing_publication_material
;
OLEX2 (Dolomanov <i>et al.</i>,  2009)
;
_computing_structure_refinement
;
SHELXL2014 (Sheldrick, 2015)
;
_computing_structure_solution
;
SHELXS97 (Sheldrick, 2008)
;
_diffrn_ambient_temperature 99.98(11)
_diffrn_detector_area_resol_mean 10.3577
_diffrn_measured_fraction_theta_full 0.980
_diffrn_measured_fraction_theta_max 0.981
_diffrn_measurement_device 'kappa diffractometer'
_diffrn_measurement_device_type 'Rigaku SuperNova Dual Source diffractometer with an Atlas detector'
_diffrn_measurement_method '\w scans'
_diffrn_radiation_monochromator mirror
_diffrn_radiation_type CuK\a
_diffrn_radiation_wavelength 1.54184
_diffrn_reflns_av_R_equivalents 0.0187
_diffrn_reflns_limit_h_max 11
_diffrn_reflns_limit_h_min -11
_diffrn_reflns_limit_k_max 12
_diffrn_reflns_limit_k_min -12
_diffrn_reflns_limit_l_max 20
_diffrn_reflns_limit_l_min -23
_diffrn_reflns_number 11105
_diffrn_reflns_theta_full 66.500
_diffrn_reflns_theta_max 67.495
_diffrn_reflns_theta_min 5.116
_exptl_absorpt_coefficient_mu 0.879
_exptl_absorpt_correction_T_max 1.00000
_exptl_absorpt_correction_T_min 0.71554
_exptl_absorpt_correction_type multi-scan
_exptl_absorpt_process_details
;
(CrysAlis PRO; Rigaku OD, 2015)
;
_exptl_crystal_colour colourless
_exptl_crystal_density_diffrn 1.339
_exptl_crystal_density_method 'not measured'
_exptl_crystal_description block
_exptl_crystal_F_000 848
_exptl_crystal_size_max 0.4
_exptl_crystal_size_mid 0.4
_exptl_crystal_size_min 0.35
_refine_diff_density_max 0.180
_refine_diff_density_min -0.140
_refine_ls_abs_structure_details
;
Flack <i>x</i> determined using 1483 quotients [(I+)-(I-)]/[(I+)+(I-)]
(Parsons <i>et al.</i>,  2013)
;
_refine_ls_abs_structure_Flack -0.10(4)
_refine_ls_extinction_method none
_refine_ls_goodness_of_fit_ref 1.006
_refine_ls_hydrogen_treatment mixed
_refine_ls_matrix_type full
_refine_ls_number_parameters 268
_refine_ls_number_reflns 3504
_refine_ls_number_restraints 0
_refine_ls_restrained_S_all 1.006
_refine_ls_R_factor_all 0.0224
_refine_ls_R_factor_gt 0.0220
_refine_ls_shift/su_max 0.001
_refine_ls_shift/su_mean 0.000
_refine_ls_structure_factor_coef Fsqd
_refine_ls_weighting_details 'w=1/[\s^2^(Fo^2^)+(0.0320P)^2^+0.2852P] where P=(Fo^2^+2Fc^2^)/3'
_refine_ls_weighting_scheme calc
_refine_ls_wR_factor_gt 0.0554
_refine_ls_wR_factor_ref 0.0557
_reflns_number_gt 3466
_reflns_number_total 3504
_reflns_threshold_expression 'I > 2\s(I)'
_cod_data_source_file lf3073sup1.cif
_cod_data_source_block madiha29cult
_cod_original_cell_volume 1971.08(4)
_cod_database_code 2021134
_shelx_space_group_comment
;
The symmetry employed for this shelxl refinement is uniquely defined
by the following loop, which should always be used as a source of
symmetry information in preference to the above space-group names.
They are only intended as comments.
;
_shelxl_version_number 2.014

loop_
_space_group_symop_operation_xyz
'x, y, z'
'-x+1/2, -y, z+1/2'
'x+1/2, -y+1/2, -z'
'-x, y+1/2, -z+1/2'

loop_
_atom_site_type_symbol
_atom_site_label
_atom_site_fract_x
_atom_site_fract_y
_atom_site_fract_z
_atom_site_U_iso_or_equiv
_atom_site_adp_type
_atom_site_calc_flag
_atom_site_occupancy
O O1 0.13170(10) 0.26302(10) 0.57995(5) 0.0174(2) Uani d 1
O O2 0.12539(10) 0.13681(10) 0.54588(5) 0.0179(2) Uani d 1
O O3 0.36214(10) 0.11255(10) 0.53420(5) 0.0166(2) Uani d 1
O O10 0.25079(11) 0.40482(10) 0.37164(5) 0.0192(2) Uani d 1
N N11 0.32147(12) 0.27619(12) 0.45656(6) 0.0156(2) Uani d 1
H H11 0.351(2) 0.224(2) 0.4254(10) 0.024(5) Uiso d 1
C C1 0.27190(15) 0.31804(14) 0.57780(7) 0.0156(3) Uani d 1
C C2 0.36156(15) 0.24771(13) 0.52617(7) 0.0147(3) Uani d 1
H H2 0.4593 0.2783 0.5323 0.018 Uiso calc 1
C C3 0.24132(15) 0.06274(14) 0.56756(8) 0.0182(3) Uani d 1
C C4 0.25854(17) 0.06638(15) 0.64479(8) 0.0223(3) Uani d 1
H H4A 0.1671 0.0849 0.6656 0.027 Uiso calc 1
H H4B 0.2882 -0.0197 0.6606 0.027 Uiso calc 1
C C5 0.36331(17) 0.16579(16) 0.66992(8) 0.0228(3) Uani d 1
H H5A 0.4562 0.1421 0.6523 0.027 Uiso calc 1
H H5B 0.3675 0.1607 0.7201 0.027 Uiso calc 1
C C6 0.46439(17) 0.38974(17) 0.65924(8) 0.0263(4) Uani d 1
H H6 0.5390 0.3542 0.6293 0.032 Uiso calc 1
C C7 0.43671(19) 0.52849(17) 0.63734(9) 0.0296(4) Uani d 1
H H7A 0.3678 0.5674 0.6685 0.035 Uiso calc 1
H H7B 0.5239 0.5785 0.6410 0.035 Uiso calc 1
C C8 0.38249(16) 0.53724(15) 0.56482(9) 0.0231(3) Uani d 1
H H8A 0.4539 0.5044 0.5331 0.028 Uiso calc 1
H H8B 0.3640 0.6283 0.5533 0.028 Uiso calc 1
C C9 0.18497(15) 0.46594(14) 0.48504(8) 0.0168(3) Uani d 1
H H9 0.0892 0.4296 0.4895 0.020 Uiso calc 1
C C10 0.25789(14) 0.38138(13) 0.43396(7) 0.0148(3) Uani d 1
C C11 0.33353(16) 0.30612(15) 0.64984(7) 0.0202(3) Uani d 1
H H11A 0.2618 0.3393 0.6822 0.024 Uiso calc 1
C C12 0.24835(15) 0.45867(14) 0.55666(7) 0.0175(3) Uani d 1
H H12 0.1785 0.4957 0.5888 0.021 Uiso calc 1
C C13 0.21698(17) -0.07039(14) 0.53893(9) 0.0238(3) Uani d 1
H H13A 0.1929 -0.0638 0.4907 0.036 Uiso calc 1
H H13B 0.1406 -0.1117 0.5636 0.036 Uiso calc 1
H H13C 0.3017 -0.1219 0.5440 0.036 Uiso calc 1
C C14 0.5169(2) 0.3851(2) 0.73242(9) 0.0398(5) Uani d 1
H H14A 0.4421 0.4113 0.7633 0.060 Uiso calc 1
H H14B 0.5959 0.4437 0.7375 0.060 Uiso calc 1
H H14C 0.5462 0.2973 0.7434 0.060 Uiso calc 1
C C15 0.16500(18) 0.60305(15) 0.45888(8) 0.0245(3) Uani d 1
H H15A 0.2560 0.6424 0.4506 0.037 Uiso calc 1
H H15B 0.1144 0.6536 0.4928 0.037 Uiso calc 1
H H15C 0.1118 0.6011 0.4165 0.037 Uiso calc 1
O O21 0.40673(12) 0.29370(10) 0.28549(6) 0.0214(2) Uani d 1
H H21 0.347(3) 0.327(3) 0.3188(14) 0.055(7) Uiso d 1
O O22 0.36344(12) 0.10985(10) 0.33941(5) 0.0226(2) Uani d 1
O O23 0.66564(12) 0.36037(11) 0.18037(6) 0.0251(2) Uani d 1
H H23 0.650(3) 0.443(2) 0.1681(12) 0.045(6) Uiso d 1
O O24 0.46072(14) 0.31992(12) 0.13105(7) 0.0345(3) Uani d 1
C C21 0.42193(16) 0.17039(14) 0.29387(7) 0.0174(3) Uani d 1
C C22 0.51583(16) 0.10315(14) 0.24596(8) 0.0190(3) Uani d 1
H H22 0.5347 0.0153 0.2553 0.023 Uiso calc 1
C C23 0.57634(16) 0.15295(14) 0.19137(7) 0.0191(3) Uani d 1
H H23A 0.6371 0.0982 0.1667 0.023 Uiso calc 1
C C24 0.55830(17) 0.28680(15) 0.16494(7) 0.0191(3) Uani d 1

loop_
_atom_site_aniso_label
_atom_site_aniso_U_11
_atom_site_aniso_U_22
_atom_site_aniso_U_33
_atom_site_aniso_U_12
_atom_site_aniso_U_13
_atom_site_aniso_U_23
O1 0.0117(5) 0.0174(5) 0.0230(5) -0.0015(4) 0.0026(4) -0.0019(4)
O2 0.0136(5) 0.0152(5) 0.0248(5) -0.0008(4) -0.0037(4) 0.0004(4)
O3 0.0133(5) 0.0161(5) 0.0203(5) 0.0012(4) 0.0016(4) 0.0016(4)
O10 0.0224(6) 0.0164(5) 0.0189(5) 0.0015(4) 0.0005(4) 0.0015(4)
N11 0.0155(6) 0.0145(5) 0.0169(6) 0.0017(5) 0.0018(5) -0.0024(5)
C1 0.0096(6) 0.0199(7) 0.0173(7) -0.0017(5) 0.0018(5) -0.0018(6)
C2 0.0118(6) 0.0163(7) 0.0158(6) 0.0000(6) 0.0003(5) -0.0011(5)
C3 0.0116(7) 0.0189(7) 0.0241(7) 0.0000(6) -0.0014(6) 0.0063(6)
C4 0.0183(8) 0.0263(8) 0.0223(7) -0.0020(6) 0.0001(6) 0.0080(6)
C5 0.0198(7) 0.0310(8) 0.0177(6) -0.0011(7) -0.0026(6) 0.0016(6)
C6 0.0217(8) 0.0323(9) 0.0250(8) -0.0039(7) -0.0048(6) -0.0087(7)
C7 0.0284(9) 0.0261(8) 0.0341(9) -0.0059(7) -0.0039(7) -0.0125(7)
C8 0.0195(7) 0.0185(7) 0.0313(8) -0.0042(6) 0.0024(7) -0.0055(6)
C9 0.0133(7) 0.0155(7) 0.0217(7) 0.0014(6) 0.0032(6) 0.0003(6)
C10 0.0112(6) 0.0133(6) 0.0199(7) -0.0033(5) 0.0012(5) -0.0002(5)
C11 0.0174(7) 0.0267(8) 0.0165(7) -0.0012(6) 0.0013(6) -0.0037(6)
C12 0.0150(7) 0.0165(7) 0.0210(7) 0.0003(6) 0.0033(6) -0.0038(5)
C13 0.0217(8) 0.0170(7) 0.0328(9) -0.0003(6) -0.0051(7) 0.0043(6)
C14 0.0399(11) 0.0489(12) 0.0308(9) -0.0073(10) -0.0131(8) -0.0106(9)
C15 0.0300(8) 0.0169(7) 0.0267(7) 0.0052(6) 0.0072(7) -0.0003(6)
O21 0.0283(6) 0.0132(5) 0.0228(5) 0.0028(4) 0.0055(4) 0.0004(4)
O22 0.0318(6) 0.0145(5) 0.0216(5) -0.0010(5) 0.0043(4) -0.0010(4)
O23 0.0264(6) 0.0154(5) 0.0336(6) 0.0006(5) -0.0014(5) 0.0023(5)
O24 0.0421(8) 0.0253(6) 0.0361(6) 0.0010(6) -0.0190(6) 0.0040(5)
C21 0.0195(7) 0.0154(7) 0.0174(7) -0.0011(6) -0.0038(6) -0.0014(5)
C22 0.0230(8) 0.0125(7) 0.0215(7) 0.0017(6) -0.0024(6) -0.0024(6)
C23 0.0213(7) 0.0152(7) 0.0208(7) 0.0014(6) -0.0014(6) -0.0046(6)
C24 0.0263(8) 0.0175(7) 0.0133(6) 0.0019(6) 0.0012(6) -0.0026(5)

loop_
_atom_type_symbol
_atom_type_description
_atom_type_scat_dispersion_real
_atom_type_scat_dispersion_imag
_atom_type_scat_source
C C 0.0181 0.0091 'International Tables Vol C Tables 4.2.6.8 and 6.1.1.4'
H H 0.0000 0.0000 'International Tables Vol C Tables 4.2.6.8 and 6.1.1.4'
N N 0.0311 0.0180 'International Tables Vol C Tables 4.2.6.8 and 6.1.1.4'
O O 0.0492 0.0322 'International Tables Vol C Tables 4.2.6.8 and 6.1.1.4'

loop_
_geom_angle_atom_site_label_1
_geom_angle_atom_site_label_2
_geom_angle_atom_site_label_3
_geom_angle
C1 O1 O2 111.84(9)
C3 O2 O1 108.27(10)
C2 O3 C3 114.05(10)
C2 N11 H11 116.8(13)
C10 N11 H11 115.5(13)
C10 N11 C2 127.20(12)
O1 C1 C2 110.70(11)
O1 C1 C11 107.20(11)
O1 C1 C12 104.10(11)
C2 C1 C11 110.99(12)
C2 C1 C12 111.11(11)
C12 C1 C11 112.47(12)
O3 C2 N11 107.98(11)
O3 C2 C1 113.92(11)
O3 C2 H2 107.4
N11 C2 C1 112.44(12)
N11 C2 H2 107.4
C1 C2 H2 107.4
O2 C3 O3 107.64(11)
O2 C3 C4 111.72(12)
O2 C3 C13 105.23(12)
O3 C3 C4 111.04(12)
O3 C3 C13 106.61(12)
C13 C3 C4 114.18(13)
C3 C4 H4A 108.7
C3 C4 H4B 108.7
H4A C4 H4B 107.6
C5 C4 C3 114.23(13)
C5 C4 H4A 108.7
C5 C4 H4B 108.7
C4 C5 H5A 108.3
C4 C5 H5B 108.3
C4 C5 C11 115.87(13)
H5A C5 H5B 107.4
C11 C5 H5A 108.3
C11 C5 H5B 108.3
C7 C6 H6 107.9
C7 C6 C11 110.88(14)
C11 C6 H6 107.9
C14 C6 H6 107.9
C14 C6 C7 110.69(15)
C14 C6 C11 111.42(14)
C6 C7 H7A 109.1
C6 C7 H7B 109.1
H7A C7 H7B 107.9
C8 C7 C6 112.35(13)
C8 C7 H7A 109.1
C8 C7 H7B 109.1
C7 C8 H8A 109.5
C7 C8 H8B 109.5
C7 C8 C12 110.74(14)
H8A C8 H8B 108.1
C12 C8 H8A 109.5
C12 C8 H8B 109.5
C10 C9 H9 105.5
C10 C9 C12 113.46(12)
C10 C9 C15 112.19(12)
C12 C9 H9 105.5
C15 C9 H9 105.5
C15 C9 C12 113.86(12)
O10 C10 N11 120.84(13)
O10 C10 C9 120.93(12)
N11 C10 C9 118.06(12)
C1 C11 H11A 107.0
C5 C11 C1 112.58(12)
C5 C11 C6 110.63(13)
C5 C11 H11A 107.0
C6 C11 C1 112.27(12)
C6 C11 H11A 107.0
C1 C12 C9 110.69(11)
C1 C12 H12 107.1
C8 C12 C1 110.73(12)
C8 C12 C9 113.76(13)
C8 C12 H12 107.1
C9 C12 H12 107.1
C3 C13 H13A 109.5
C3 C13 H13B 109.5
C3 C13 H13C 109.5
H13A C13 H13B 109.5
H13A C13 H13C 109.5
H13B C13 H13C 109.5
C6 C14 H14A 109.5
C6 C14 H14B 109.5
C6 C14 H14C 109.5
H14A C14 H14B 109.5
H14A C14 H14C 109.5
H14B C14 H14C 109.5
C9 C15 H15A 109.5
C9 C15 H15B 109.5
C9 C15 H15C 109.5
H15A C15 H15B 109.5
H15A C15 H15C 109.5
H15B C15 H15C 109.5
C21 O21 H21 110.2(16)
C24 O23 H23 111.1(16)
O21 C21 C22 116.94(13)
O22 C21 O21 123.01(14)
O22 C21 C22 120.05(14)
C21 C22 H22 116.6
C23 C22 C21 126.77(14)
C23 C22 H22 116.6
C22 C23 H23A 116.8
C22 C23 C24 126.43(14)
C24 C23 H23A 116.8
O23 C24 C23 111.61(13)
O24 C24 O23 124.91(14)
O24 C24 C23 123.38(14)

loop_
_geom_bond_atom_site_label_1
_geom_bond_atom_site_label_2
_geom_bond_distance
O1 O2 1.4757(14)
O1 C1 1.4660(17)
O2 C3 1.4213(17)
O3 C2 1.4149(17)
O3 C3 1.4323(17)
O10 C10 1.2532(18)
N11 H11 0.87(2)
N11 C2 1.4546(18)
N11 C10 1.3303(19)
C1 C2 1.5209(19)
C1 C11 1.543(2)
C1 C12 1.538(2)
C2 H2 1.0000
C3 C4 1.530(2)
C3 C13 1.513(2)
C4 H4A 0.9900
C4 H4B 0.9900
C4 C5 1.527(2)
C5 H5A 0.9900
C5 H5B 0.9900
C5 C11 1.539(2)
C6 H6 1.0000
C6 C7 1.530(2)
C6 C11 1.542(2)
C6 C14 1.528(2)
C7 H7A 0.9900
C7 H7B 0.9900
C7 C8 1.523(2)
C8 H8A 0.9900
C8 H8B 0.9900
C8 C12 1.536(2)
C9 H9 1.0000
C9 C10 1.5091(19)
C9 C12 1.538(2)
C9 C15 1.529(2)
C11 H11A 1.0000
C12 H12 1.0000
C13 H13A 0.9800
C13 H13B 0.9800
C13 H13C 0.9800
C14 H14A 0.9800
C14 H14B 0.9800
C14 H14C 0.9800
C15 H15A 0.9800
C15 H15B 0.9800
C15 H15C 0.9800
O21 H21 0.94(3)
O21 C21 1.3015(19)
O22 C21 1.2320(19)
O23 H23 0.90(2)
O23 C24 1.321(2)
O24 C24 1.202(2)
C21 C22 1.482(2)
C22 H22 0.9500
C22 C23 1.328(2)
C23 H23A 0.9500
C23 C24 1.497(2)

loop_
_geom_hbond_atom_site_label_D
_geom_hbond_atom_site_label_H
_geom_hbond_atom_site_label_A
_geom_hbond_site_symmetry_A
_geom_hbond_distance_DH
_geom_hbond_distance_HA
_geom_hbond_distance_DA
_geom_hbond_angle_DHA
N11 H11 O22 . 0.87(2) 2.07(2) 2.9118(16) 163.0(19)
O21 H21 O10 . 0.94(3) 1.61(3) 2.5428(15) 172(3)
O23 H23 O22 4_655 0.90(2) 1.75(2) 2.6392(15) 168(2)

loop_
_geom_torsion_atom_site_label_1
_geom_torsion_atom_site_label_2
_geom_torsion_atom_site_label_3
_geom_torsion_atom_site_label_4
_geom_torsion
O1 O2 C3 O3 -74.51(13)
O1 O2 C3 C4 47.64(14)
O1 O2 C3 C13 172.07(11)
O1 C1 C2 O3 -51.62(15)
O1 C1 C2 N11 71.65(14)
O1 C1 C11 C5 68.73(15)
O1 C1 C11 C6 -165.63(12)
O1 C1 C12 C8 169.41(11)
O1 C1 C12 C9 -63.48(14)
O2 O1 C1 C2 14.64(14)
O2 O1 C1 C11 -106.54(11)
O2 O1 C1 C12 134.10(10)
O2 C3 C4 C5 -96.54(15)
O3 C3 C4 C5 23.64(18)
C1 O1 O2 C3 45.45(13)
C2 O3 C3 O2 36.57(15)
C2 O3 C3 C4 -86.00(14)
C2 O3 C3 C13 149.06(11)
C2 N11 C10 O10 167.29(13)
C2 N11 C10 C9 -17.5(2)
C2 C1 C11 C5 -52.27(16)
C2 C1 C11 C6 73.37(16)
C2 C1 C12 C8 -71.41(15)
C2 C1 C12 C9 55.71(15)
C3 O3 C2 N11 -100.94(13)
C3 O3 C2 C1 24.72(16)
C3 C4 C5 C11 58.32(18)
C4 C5 C11 C1 -36.84(18)
C4 C5 C11 C6 -163.36(13)
C6 C7 C8 C12 57.80(18)
C7 C6 C11 C1 51.59(17)
C7 C6 C11 C5 178.29(13)
C7 C8 C12 C1 -56.21(16)
C7 C8 C12 C9 178.39(13)
C10 N11 C2 O3 152.17(13)
C10 N11 C2 C1 25.64(19)
C10 C9 C12 C1 -47.19(16)
C10 C9 C12 C8 78.24(15)
C11 C1 C2 O3 67.29(15)
C11 C1 C2 N11 -169.43(12)
C11 C1 C12 C8 53.70(15)
C11 C1 C12 C9 -179.19(12)
C11 C6 C7 C8 -55.12(18)
C12 C1 C2 O3 -166.77(11)
C12 C1 C2 N11 -43.50(15)
C12 C1 C11 C5 -177.44(12)
C12 C1 C11 C6 -51.81(16)
C12 C9 C10 O10 -157.01(13)
C12 C9 C10 N11 27.73(18)
C13 C3 C4 C5 144.20(14)
C14 C6 C7 C8 -179.31(15)
C14 C6 C11 C1 175.37(14)
C14 C6 C11 C5 -57.94(18)
C15 C9 C10 O10 -26.22(19)
C15 C9 C10 N11 158.53(13)
C15 C9 C12 C1 -177.15(12)
C15 C9 C12 C8 -51.72(17)
O21 C21 C22 C23 -6.8(2)
O22 C21 C22 C23 173.89(16)
C21 C22 C23 C24 -2.5(3)
C22 C23 C24 O23 102.65(19)
C22 C23 C24 O24 -80.7(2)

_cod_database_fobs_code 2021134
